data_7715309
loop_
_publ_author_name
'Dorow, Richard C. C.'
'Liebing, Phil'
'G&#xf6;rls, Helmar'
'Westerhausen, Matthias'

_publ_section_title
;
 Coordination chemistry of alkali metal dimesityl-thio- and
 dimesityl-selenophosphinites
 [(L)<sub>2</sub>A-EPMes<sub>2</sub>]<sub>2</sub> (A = Li, Na, K; E = S,
 Se; L = THF, THP) and [(18C6)K-SPMes<sub>2</sub>].
;
_journal_issue 12
_journal_name_full 'Dalton transactions (Cambridge, England : 2003)'
_journal_page_first 5711
_journal_page_last 5720
_journal_paper_doi 10.1039/d4dt00264d
_journal_volume 53
_journal_year 2024
_chemical_formula_moiety 'C18 H23 P S'
_chemical_formula_sum 'C18 H23 P S'
_chemical_formula_weight 302.39
_space_group_crystal_system triclinic
_space_group_IT_number 2
_space_group_name_Hall '-P 1'
_space_group_name_H-M_alt 'P -1'
_atom_sites_solution_hydrogens mixed
_atom_sites_solution_primary direct
_atom_sites_solution_secondary difmap
_audit_creation_method SHELXL-2018/3
_audit_update_record
;
2022-07-05 deposited with the CCDC.	2024-02-29 downloaded from the CCDC.
;
_cell_angle_alpha 83.001(2)
_cell_angle_beta 77.127(2)
_cell_angle_gamma 89.041(2)
_cell_formula_units_Z 2
_cell_length_a 8.0974(3)
_cell_length_b 8.5354(3)
_cell_length_c 12.0938(4)
_cell_measurement_reflns_used 6301
_cell_measurement_temperature 133(2)
_cell_measurement_theta_max 27.366
_cell_measurement_theta_min 2.404
_cell_volume 808.73(5)
_computing_cell_refinement DENZO
_computing_data_collection COLLECT
_computing_data_reduction DENZO
_computing_molecular_graphics SHELXTL/PC
_computing_publication_material 'SHELXL-2018/3 (Sheldrick, 2018)'
_computing_structure_refinement 'SHELXL-2018/3 (Sheldrick, 2018)'
_computing_structure_solution 'SHELXS-97 (Sheldrick, 2008)'
_diffrn_ambient_temperature 133(2)
_diffrn_measured_fraction_theta_full 0.988
_diffrn_measured_fraction_theta_max 0.983
_diffrn_measurement_device_type KappaCCD
_diffrn_measurement_method 'phi + omega - scans'
_diffrn_radiation_type MoK\a
_diffrn_radiation_wavelength 0.71073
_diffrn_reflns_av_R_equivalents 0.0185
_diffrn_reflns_av_unetI/netI 0.0276
_diffrn_reflns_Laue_measured_fraction_full 0.988
_diffrn_reflns_Laue_measured_fraction_max 0.983
_diffrn_reflns_limit_h_max 8
_diffrn_reflns_limit_h_min -10
_diffrn_reflns_limit_k_max 11
_diffrn_reflns_limit_k_min -11
_diffrn_reflns_limit_l_max 15
_diffrn_reflns_limit_l_min -15
_diffrn_reflns_number 6301
_diffrn_reflns_point_group_measured_fraction_full 0.988
_diffrn_reflns_point_group_measured_fraction_max 0.983
_diffrn_reflns_theta_full 25.242
_diffrn_reflns_theta_max 27.366
_diffrn_reflns_theta_min 2.404
_exptl_absorpt_coefficient_mu 0.288
_exptl_absorpt_correction_T_max 0.7456
_exptl_absorpt_correction_T_min 0.6985
_exptl_absorpt_correction_type multi-scan
_exptl_absorpt_process_details
; 
 SADABS 2016/2: Krause, L., Herbst-Irmer, R., Sheldrick G.M. & Stalke D., 
 J. Appl. Cryst. 48 (2015) 3-10 
;
_exptl_crystal_colour colourless
_exptl_crystal_density_diffrn 1.242
_exptl_crystal_density_method 'not measured'
_exptl_crystal_description prism
_exptl_crystal_F_000 324
_exptl_crystal_size_max 0.102
_exptl_crystal_size_mid 0.088
_exptl_crystal_size_min 0.082
_refine_diff_density_max 1.173
_refine_diff_density_min -0.346
_refine_diff_density_rms 0.060
_refine_ls_extinction_method none
_refine_ls_goodness_of_fit_ref 1.089
_refine_ls_hydrogen_treatment mixed
_refine_ls_matrix_type full
_refine_ls_number_parameters 191
_refine_ls_number_reflns 3602
_refine_ls_number_restraints 0
_refine_ls_restrained_S_all 1.089
_refine_ls_R_factor_all 0.0456
_refine_ls_R_factor_gt 0.0427
_refine_ls_shift/su_max 0.000
_refine_ls_shift/su_mean 0.000
_refine_ls_structure_factor_coef Fsqd
_refine_ls_weighting_details 'w=1/[\s^2^(Fo^2^)+(0.0419P)^2^+0.8549P] where P=(Fo^2^+2Fc^2^)/3'
_refine_ls_weighting_scheme calc
_refine_ls_wR_factor_gt 0.1068
_refine_ls_wR_factor_ref 0.1090
_reflns_Friedel_coverage 0.000
_reflns_number_gt 3376
_reflns_number_total 3602
_reflns_threshold_expression 'I > 2\s(I)'
_cod_data_source_file d4dt00264d2.cif
_cod_data_source_block FO7536_1a
_cod_depositor_comments 'Adding full bibliography for 7715309--7715318.cif.'
_cod_database_code 7715309
_shelx_shelxl_version_number 2018/3
_shelx_space_group_comment
; 
The symmetry employed for this shelxl refinement is uniquely defined 
by the following loop, which should always be used as a source of 
symmetry information in preference to the above space-group names. 
They are only intended as comments. 
;
_shelx_estimated_absorpt_t_min 0.971
_shelx_estimated_absorpt_t_max 0.977

loop_
_space_group_symop_operation_xyz
'x, y, z'
'-x, -y, -z'

loop_
_atom_site_label
_atom_site_type_symbol
_atom_site_fract_x
_atom_site_fract_y
_atom_site_fract_z
_atom_site_U_iso_or_equiv
_atom_site_adp_type
_atom_site_occupancy
_atom_site_site_symmetry_order
_atom_site_calc_flag
_atom_site_refinement_flags_posn
_atom_site_refinement_flags_adp
_atom_site_refinement_flags_occupancy
_atom_site_disorder_assembly
_atom_site_disorder_group
S1 S 0.76721(6) 0.34465(6) 0.26143(4) 0.02217(13) Uani 1 1 d . . . . .
P1 P 0.53440(6) 0.33041(5) 0.24243(4) 0.01608(12) Uani 1 1 d . . . . .
C1 C 0.3821(2) 0.2671(2) 0.37535(14) 0.0162(3) Uani 1 1 d . . . . .
C2 C 0.3533(2) 0.1035(2) 0.40756(15) 0.0181(3) Uani 1 1 d . . . . .
C3 C 0.2350(2) 0.0525(2) 0.50777(16) 0.0205(4) Uani 1 1 d . . . . .
H3 H 0.214203 -0.057460 0.528949 0.025 Uiso 1 1 calc R U . . .
C4 C 0.1466(2) 0.1584(2) 0.57764(15) 0.0199(4) Uani 1 1 d . . . . .
C5 C 0.1803(2) 0.3188(2) 0.54620(15) 0.0204(4) Uani 1 1 d . . . . .
H5 H 0.121949 0.391883 0.593931 0.024 Uiso 1 1 calc R U . . .
C6 C 0.2974(2) 0.3756(2) 0.44653(15) 0.0186(4) Uani 1 1 d . . . . .
C7 C 0.4466(3) -0.0197(2) 0.33766(17) 0.0250(4) Uani 1 1 d . . . . .
H7A H 0.399344 -0.024834 0.270307 0.037 Uiso 1 1 calc R U . . .
H7B H 0.433832 -0.122900 0.384281 0.037 Uiso 1 1 calc R U . . .
H7C H 0.567101 0.008929 0.313209 0.037 Uiso 1 1 calc R U . . .
C8 C 0.0217(3) 0.0997(3) 0.68679(17) 0.0280(4) Uani 1 1 d . . . . .
H8A H -0.072538 0.045045 0.668595 0.042 Uiso 1 1 calc R U . . .
H8B H -0.021683 0.189369 0.727715 0.042 Uiso 1 1 calc R U . . .
H8C H 0.078353 0.026478 0.734939 0.042 Uiso 1 1 calc R U . . .
C9 C 0.3306(3) 0.5513(2) 0.42129(16) 0.0253(4) Uani 1 1 d . . . . .
H9A H 0.452397 0.571212 0.392905 0.038 Uiso 1 1 calc R U . . .
H9B H 0.290790 0.600732 0.491342 0.038 Uiso 1 1 calc R U . . .
H9C H 0.270029 0.596004 0.363253 0.038 Uiso 1 1 calc R U . . .
C10 C 0.4403(2) 0.4923(2) 0.16549(14) 0.0157(3) Uani 1 1 d . . . . .
C11 C 0.5075(2) 0.6476(2) 0.13794(14) 0.0169(3) Uani 1 1 d . . . . .
C12 C 0.4159(2) 0.7623(2) 0.08572(15) 0.0182(3) Uani 1 1 d . . . . .
H12 H 0.460593 0.866770 0.067305 0.022 Uiso 1 1 calc R U . . .
C13 C 0.2621(2) 0.7309(2) 0.05930(15) 0.0189(4) Uani 1 1 d . . . . .
C14 C 0.2013(2) 0.5761(2) 0.08322(15) 0.0188(3) Uani 1 1 d . . . . .
H14 H 0.098063 0.551675 0.063779 0.023 Uiso 1 1 calc R U . . .
C15 C 0.2873(2) 0.4563(2) 0.13481(14) 0.0168(3) Uani 1 1 d . . . . .
C16 C 0.6724(2) 0.6993(2) 0.16229(16) 0.0222(4) Uani 1 1 d . . . . .
H16A H 0.766003 0.639330 0.121658 0.033 Uiso 1 1 calc R U . . .
H16B H 0.666645 0.679828 0.244621 0.033 Uiso 1 1 calc R U . . .
H16C H 0.691280 0.812202 0.136368 0.033 Uiso 1 1 calc R U . . .
C17 C 0.1641(3) 0.8599(2) 0.00651(17) 0.0238(4) Uani 1 1 d . . . . .
H17A H 0.193828 0.863078 -0.076847 0.036 Uiso 1 1 calc R U . . .
H17B H 0.192257 0.961704 0.027754 0.036 Uiso 1 1 calc R U . . .
H17C H 0.042358 0.838704 0.034334 0.036 Uiso 1 1 calc R U . . .
C18 C 0.2101(2) 0.2922(2) 0.15557(17) 0.0216(4) Uani 1 1 d . . . . .
H18A H 0.106465 0.294164 0.126298 0.032 Uiso 1 1 calc R U . . .
H18B H 0.182762 0.256389 0.237755 0.032 Uiso 1 1 calc R U . . .
H18C H 0.291133 0.219628 0.116103 0.032 Uiso 1 1 calc R U . . .
H1P1 H 0.521(3) 0.214(3) 0.1751(19) 0.024(6) Uiso 1 1 d . . . . .

loop_
_atom_site_aniso_label
_atom_site_aniso_U_11
_atom_site_aniso_U_22
_atom_site_aniso_U_33
_atom_site_aniso_U_23
_atom_site_aniso_U_13
_atom_site_aniso_U_12
S1 0.0154(2) 0.0280(3) 0.0226(2) -0.00048(18) -0.00463(17) 0.00224(17)
P1 0.0156(2) 0.0169(2) 0.0149(2) -0.00115(16) -0.00212(16) 0.00061(16)
C1 0.0159(8) 0.0166(8) 0.0157(8) 0.0019(6) -0.0045(6) -0.0025(6)
C2 0.0199(8) 0.0163(8) 0.0186(8) -0.0006(6) -0.0063(7) 0.0003(6)
C3 0.0244(9) 0.0159(8) 0.0208(9) 0.0022(6) -0.0065(7) -0.0050(7)
C4 0.0197(8) 0.0235(9) 0.0157(8) 0.0012(7) -0.0037(7) -0.0045(7)
C5 0.0224(9) 0.0210(9) 0.0173(8) -0.0031(7) -0.0033(7) 0.0011(7)
C6 0.0216(8) 0.0160(8) 0.0189(8) 0.0000(6) -0.0068(7) -0.0011(7)
C7 0.0302(10) 0.0174(8) 0.0255(10) -0.0028(7) -0.0023(8) 0.0007(7)
C8 0.0283(10) 0.0306(10) 0.0209(9) 0.0019(8) 0.0014(8) -0.0068(8)
C9 0.0348(11) 0.0175(9) 0.0204(9) -0.0029(7) 0.0011(8) -0.0008(8)
C10 0.0143(7) 0.0173(8) 0.0139(8) 0.0006(6) -0.0013(6) 0.0004(6)
C11 0.0167(8) 0.0196(8) 0.0131(8) -0.0013(6) -0.0007(6) -0.0008(6)
C12 0.0221(9) 0.0151(8) 0.0154(8) -0.0002(6) -0.0005(6) -0.0008(7)
C13 0.0214(9) 0.0201(8) 0.0137(8) -0.0019(6) -0.0014(6) 0.0049(7)
C14 0.0165(8) 0.0224(9) 0.0176(8) -0.0032(7) -0.0035(6) 0.0012(7)
C15 0.0155(8) 0.0187(8) 0.0148(8) -0.0020(6) -0.0006(6) 0.0005(6)
C16 0.0217(9) 0.0197(8) 0.0247(9) 0.0014(7) -0.0057(7) -0.0048(7)
C17 0.0265(9) 0.0220(9) 0.0228(9) 0.0000(7) -0.0072(7) 0.0068(7)
C18 0.0173(8) 0.0213(9) 0.0261(9) -0.0006(7) -0.0055(7) -0.0027(7)

loop_
_atom_type_symbol
_atom_type_description
_atom_type_scat_dispersion_real
_atom_type_scat_dispersion_imag
_atom_type_scat_source
C C 0.0033 0.0016 'International Tables Vol C Tables 4.2.6.8 and 6.1.1.4'
H H 0.0000 0.0000 'International Tables Vol C Tables 4.2.6.8 and 6.1.1.4'
P P 0.1023 0.0942 'International Tables Vol C Tables 4.2.6.8 and 6.1.1.4'
S S 0.1246 0.1234 'International Tables Vol C Tables 4.2.6.8 and 6.1.1.4'

loop_
_geom_angle_atom_site_label_1
_geom_angle_atom_site_label_2
_geom_angle_atom_site_label_3
_geom_angle
_geom_angle_site_symmetry_1
_geom_angle_site_symmetry_3
_geom_angle_publ_flag
C10 P1 C1 107.68(8) . . ?
C10 P1 S1 121.14(6) . . ?
C1 P1 S1 113.46(6) . . ?
C10 P1 H1P1 98.9(10) . . ?
C1 P1 H1P1 103.1(9) . . ?
S1 P1 H1P1 110.2(9) . . ?
C6 C1 C2 119.99(16) . . ?
C6 C1 P1 121.95(13) . . ?
C2 C1 P1 118.04(13) . . ?
C3 C2 C1 119.02(16) . . ?
C3 C2 C7 118.38(16) . . ?
C1 C2 C7 122.60(16) . . ?
C4 C3 C2 121.75(16) . . ?
C4 C3 H3 119.1 . . ?
C2 C3 H3 119.1 . . ?
C5 C4 C3 118.36(16) . . ?
C5 C4 C8 121.01(17) . . ?
C3 C4 C8 120.60(17) . . ?
C4 C5 C6 121.99(17) . . ?
C4 C5 H5 119.0 . . ?
C6 C5 H5 119.0 . . ?
C5 C6 C1 118.83(16) . . ?
C5 C6 C9 118.35(16) . . ?
C1 C6 C9 122.81(16) . . ?
C2 C7 H7A 109.5 . . ?
C2 C7 H7B 109.5 . . ?
H7A C7 H7B 109.5 . . ?
C2 C7 H7C 109.5 . . ?
H7A C7 H7C 109.5 . . ?
H7B C7 H7C 109.5 . . ?
C4 C8 H8A 109.5 . . ?
C4 C8 H8B 109.5 . . ?
H8A C8 H8B 109.5 . . ?
C4 C8 H8C 109.5 . . ?
H8A C8 H8C 109.5 . . ?
H8B C8 H8C 109.5 . . ?
C6 C9 H9A 109.5 . . ?
C6 C9 H9B 109.5 . . ?
H9A C9 H9B 109.5 . . ?
C6 C9 H9C 109.5 . . ?
H9A C9 H9C 109.5 . . ?
H9B C9 H9C 109.5 . . ?
C11 C10 C15 119.55(16) . . ?
C11 C10 P1 124.49(13) . . ?
C15 C10 P1 115.94(13) . . ?
C12 C11 C10 118.28(16) . . ?
C12 C11 C16 117.18(15) . . ?
C10 C11 C16 124.54(16) . . ?
C13 C12 C11 123.05(16) . . ?
C13 C12 H12 118.5 . . ?
C11 C12 H12 118.5 . . ?
C12 C13 C14 117.77(16) . . ?
C12 C13 C17 121.32(16) . . ?
C14 C13 C17 120.90(17) . . ?
C15 C14 C13 121.84(16) . . ?
C15 C14 H14 119.1 . . ?
C13 C14 H14 119.1 . . ?
C14 C15 C10 119.40(16) . . ?
C14 C15 C18 117.24(16) . . ?
C10 C15 C18 123.36(16) . . ?
C11 C16 H16A 109.5 . . ?
C11 C16 H16B 109.5 . . ?
H16A C16 H16B 109.5 . . ?
C11 C16 H16C 109.5 . . ?
H16A C16 H16C 109.5 . . ?
H16B C16 H16C 109.5 . . ?
C13 C17 H17A 109.5 . . ?
C13 C17 H17B 109.5 . . ?
H17A C17 H17B 109.5 . . ?
C13 C17 H17C 109.5 . . ?
H17A C17 H17C 109.5 . . ?
H17B C17 H17C 109.5 . . ?
C15 C18 H18A 109.5 . . ?
C15 C18 H18B 109.5 . . ?
H18A C18 H18B 109.5 . . ?
C15 C18 H18C 109.5 . . ?
H18A C18 H18C 109.5 . . ?
H18B C18 H18C 109.5 . . ?

loop_
_geom_bond_atom_site_label_1
_geom_bond_atom_site_label_2
_geom_bond_distance
_geom_bond_site_symmetry_2
_geom_bond_publ_flag
S1 P1 1.9568(6) . ?
P1 C10 1.8233(18) . ?
P1 C1 1.8234(17) . ?
P1 H1P1 1.38(2) . ?
C1 C6 1.407(2) . ?
C1 C2 1.411(2) . ?
C2 C3 1.394(2) . ?
C2 C7 1.516(3) . ?
C3 C4 1.393(3) . ?
C3 H3 0.9500 . ?
C4 C5 1.390(3) . ?
C4 C8 1.509(2) . ?
C5 C6 1.397(2) . ?
C5 H5 0.9500 . ?
C6 C9 1.510(2) . ?
C7 H7A 0.9800 . ?
C7 H7B 0.9800 . ?
C7 H7C 0.9800 . ?
C8 H8A 0.9800 . ?
C8 H8B 0.9800 . ?
C8 H8C 0.9800 . ?
C9 H9A 0.9800 . ?
C9 H9B 0.9800 . ?
C9 H9C 0.9800 . ?
C10 C11 1.414(2) . ?
C10 C15 1.419(2) . ?
C11 C12 1.393(2) . ?
C11 C16 1.514(2) . ?
C12 C13 1.390(3) . ?
C12 H12 0.9500 . ?
C13 C14 1.392(3) . ?
C13 C17 1.509(2) . ?
C14 C15 1.391(3) . ?
C14 H14 0.9500 . ?
C15 C18 1.513(2) . ?
C16 H16A 0.9800 . ?
C16 H16B 0.9800 . ?
C16 H16C 0.9800 . ?
C17 H17A 0.9800 . ?
C17 H17B 0.9800 . ?
C17 H17C 0.9800 . ?
C18 H18A 0.9800 . ?
C18 H18B 0.9800 . ?
C18 H18C 0.9800 . ?
